data_1569792
loop_
_publ_author_name
'Tian, Yi-Qi'
'Mu, Wen-Lei'
'Wu, Lin-Lin'
'Yi, Xiao-Yi'
'Yan, Jun'
'Liu, Chao'

_publ_section_title
;
 Stepwise assembly of thiacalix[4]arene-protected Ag/Ti bimetallic
 nanoclusters: accurate identification of catalytic Ag sites in
 CO<sub>2</sub> electroreduction.
;
_journal_issue 37
_journal_name_full 'Chemical science'
_journal_page_first 10212
_journal_page_last 10218
_journal_paper_doi 10.1039/d3sc02793g
_journal_volume 14
_journal_year 2023
_chemical_formula_moiety 'C86 H100 Ag2.6 O11 S8 Ti2, 2[CH3CN]'
_chemical_formula_sum 'C86 H100 Ag2.6 O11 S8 Ti2'
_chemical_formula_weight 1942.40
_space_group_crystal_system monoclinic
_space_group_IT_number 14
_space_group_name_Hall '-P 2ybc'
_space_group_name_H-M_alt 'P 1 21/c 1'
_atom_sites_solution_hydrogens mixed
_audit_creation_date 2023-04-10
_audit_creation_method
;
Olex2 1.5
(compiled 2023.03.06 svn.rbb2c1857 for OlexSys, GUI svn.r6748)
;
_audit_update_record
;
2023-05-13 deposited with the CCDC.	2023-09-05 downloaded from the CCDC.
;
_cell_angle_alpha 90
_cell_angle_beta 100.461(3)
_cell_angle_gamma 90
_cell_formula_units_Z 2
_cell_length_a 13.4327(4)
_cell_length_b 19.1408(5)
_cell_length_c 19.9855(6)
_cell_measurement_reflns_used 16222
_cell_measurement_temperature 150
_cell_measurement_theta_max 32.4460
_cell_measurement_theta_min 2.2570
_cell_volume 5053.1(3)
_computing_cell_refinement 'CrysAlisPro 1.171.40.68a (Rigaku OD, 2019)'
_computing_data_collection 'CrysAlisPro 1.171.40.68a (Rigaku OD, 2019)'
_computing_data_reduction 'CrysAlisPro 1.171.40.68a (Rigaku OD, 2019)'
_computing_molecular_graphics 'Olex2 1.5 (Dolomanov et al., 2009)'
_computing_publication_material 'Olex2 1.5 (Dolomanov et al., 2009)'
_computing_structure_refinement 'SHELXL 2018/3 (Sheldrick, 2015)'
_diffrn_ambient_temperature 150
_diffrn_detector 'Image Plate'
_diffrn_detector_area_resol_mean 10.0000
_diffrn_detector_type 'Rigaku IP'
_diffrn_measured_fraction_theta_full 0.993
_diffrn_measured_fraction_theta_max 0.994
_diffrn_measurement_details
;
List of Runs (angles in degrees, time in seconds):

  # Type    Start    End  Width  t~exp~   \w     \q     \k     \f   Frames
#--------------------------------------------------------------------------
  1  \w    -34.00  45.00   0.50   25.00    --   13.79 -95.00  38.00  158
  2  \w    -25.00   0.00   0.50   25.00    --  -14.57 -99.00 -60.00   50
  3  \w    -17.00  20.00   0.50   25.00    --  -14.57 -99.00-120.00   74
  4  \w    -26.00  20.00   0.50   25.00    --  -14.57 -99.00-180.00   92
  5  \w    -58.00 -18.00   0.50   25.00    --   13.79 -19.00 -30.00   80
  6  \w    -34.00  15.00   0.50   25.00    --  -14.57 -95.00  38.00   98
  7  \w    -44.00 -15.00   0.50   25.00    --  -14.57  95.00 148.00   58
  8  \w     47.00  73.00   0.50   25.00    --   13.79 178.00   0.00   52
  9  \w     40.00  82.00   0.50   25.00    --   13.79 178.00 -30.00   84
;
_diffrn_measurement_device 'four-circle diffractometer'
_diffrn_measurement_device_type 'Rigaku R-AXIS SPIDER IP'
_diffrn_measurement_method '\w scans'
_diffrn_orient_matrix_type 'CrysAlisPro convention (1999,Acta A55,543-557)'
_diffrn_orient_matrix_UB_11 -0.0214041000
_diffrn_orient_matrix_UB_12 0.0025714000
_diffrn_orient_matrix_UB_13 -0.0350705000
_diffrn_orient_matrix_UB_21 -0.0186194000
_diffrn_orient_matrix_UB_22 -0.0346422000
_diffrn_orient_matrix_UB_23 0.0005751000
_diffrn_orient_matrix_UB_31 -0.0455892000
_diffrn_orient_matrix_UB_32 0.0129329000
_diffrn_orient_matrix_UB_33 0.0084831000
_diffrn_radiation_monochromator graphite
_diffrn_radiation_probe x-ray
_diffrn_radiation_type 'Mo K\a'
_diffrn_radiation_wavelength 0.71073
_diffrn_reflns_av_R_equivalents 0.0477
_diffrn_reflns_av_unetI/netI 0.0378
_diffrn_reflns_Laue_measured_fraction_full 0.993
_diffrn_reflns_Laue_measured_fraction_max 0.994
_diffrn_reflns_limit_h_max 16
_diffrn_reflns_limit_h_min -16
_diffrn_reflns_limit_k_max 23
_diffrn_reflns_limit_k_min -23
_diffrn_reflns_limit_l_max 24
_diffrn_reflns_limit_l_min -24
_diffrn_reflns_number 44577
_diffrn_reflns_point_group_measured_fraction_full 0.993
_diffrn_reflns_point_group_measured_fraction_max 0.994
_diffrn_reflns_theta_full 25.242
_diffrn_reflns_theta_max 25.999
_diffrn_reflns_theta_min 2.001
_diffrn_source 'sealed X-ray tube'
_diffrn_source_target Mo
_diffrn_source_type 'PhotonJet (Mo) X-ray Source'
_exptl_absorpt_coefficient_mu 0.861
_exptl_absorpt_correction_T_max 1.00000
_exptl_absorpt_correction_T_min 0.64392
_exptl_absorpt_correction_type multi-scan
_exptl_absorpt_process_details
;
CrysAlisPro 1.171.40.68a (Rigaku Oxford Diffraction, 2019)
Empirical absorption correction using spherical harmonics,
 implemented in SCALE3 ABSPACK scaling algorithm.
;
_exptl_crystal_colour 'clear yellowish yellow'
_exptl_crystal_colour_lustre clear
_exptl_crystal_colour_modifier yellowish
_exptl_crystal_colour_primary yellow
_exptl_crystal_density_diffrn 1.277
_exptl_crystal_description block
_exptl_crystal_F_000 1996
_exptl_crystal_size_max 0.5
_exptl_crystal_size_mid 0.4
_exptl_crystal_size_min 0.3
_refine_diff_density_max 0.489
_refine_diff_density_min -0.357
_refine_diff_density_rms 0.062
_refine_ls_extinction_method none
_refine_ls_goodness_of_fit_ref 1.064
_refine_ls_hydrogen_treatment constr
_refine_ls_matrix_type full
_refine_ls_number_parameters 631
_refine_ls_number_reflns 9875
_refine_ls_number_restraints 224
_refine_ls_restrained_S_all 1.076
_refine_ls_R_factor_all 0.0753
_refine_ls_R_factor_gt 0.0553
_refine_ls_shift/su_max 0.001
_refine_ls_shift/su_mean 0.000
_refine_ls_structure_factor_coef Fsqd
_refine_ls_weighting_details 'w=1/[\s^2^(Fo^2^)+(0.0507P)^2^+7.2026P] where P=(Fo^2^+2Fc^2^)/3'
_refine_ls_weighting_scheme calc
_refine_ls_wR_factor_gt 0.1332
_refine_ls_wR_factor_ref 0.1397
_reflns_Friedel_coverage 0.000
_reflns_number_gt 7418
_reflns_number_total 9875
_reflns_threshold_expression 'I > 2\s(I)'
_cod_data_source_file d3sc02793g2.cif
_cod_data_source_block Ti2Ag3
_cod_depositor_comments 'Adding full bibliography for 1569790--1569794.cif.'
_cod_original_formula_sum 'C86 H100 Ag2.60 O11 S8 Ti2'
_cod_database_code 1569792
_shelx_shelxl_version_number 2018/3
_chemical_oxdiff_usercomment CHONTi
_shelx_space_group_comment
;
The symmetry employed for this shelxl refinement is uniquely defined
by the following loop, which should always be used as a source of
symmetry information in preference to the above space-group names.
They are only intended as comments.
;
_shelx_estimated_absorpt_t_max 0.782
_shelx_estimated_absorpt_t_min 0.673
_olex2_refinement_description
;
1. Fixed Uiso
 At 1.2 times of:
  All C(H) groups
 At 1.5 times of:
  All C(H,H,H) groups
2. Restrained distances
 C43-C41
 2.2 with sigma of 0.01
 C15-C11 \\sim C15-C11A
 with sigma of 0.02
 C15-C10 \\sim C15-C10A
 with sigma of 0.02
 C012-C3 \\sim C012-C51
 with sigma of 0.02
 C012-C5 \\sim C012-C4
 with sigma of 0.02
 C012-C50 \\sim C012-C6
 with sigma of 0.02
 C018-C7 \\sim C018-C47
 with sigma of 0.02
 C018-C8 \\sim C018-C48
 with sigma of 0.02
 C018-C9 \\sim C018-C49
 with sigma of 0.02
 C40-C45 \\sim C40-C41
 with sigma of 0.02
 C40-C44 \\sim C40-C43
 with sigma of 0.02
 C40-C46 \\sim C40-C42
 with sigma of 0.02
3. Rigid bond restraints
 C012, C51
 with sigma for 1-2 distances of 0.01 and sigma for 1-3 distances of 0.02
 C015, C13
 with sigma for 1-2 distances of 0.01 and sigma for 1-3 distances of 0.02
 C018, C49
 with sigma for 1-2 distances of 0.01 and sigma for 1-3 distances of 0.02
 C018, C8
 with sigma for 1-2 distances of 0.01 and sigma for 1-3 distances of 0.02
 C11, C15
 with sigma for 1-2 distances of 0.01 and sigma for 1-3 distances of 0.02
 C40, C46
 with sigma for 1-2 distances of 0.01 and sigma for 1-3 distances of 0.02
 C40, C41
 with sigma for 1-2 distances of 0.01 and sigma for 1-3 distances of 0.02
 C11A, C15
 with sigma for 1-2 distances of 0.01 and sigma for 1-3 distances of 0.02
4. Uiso/Uaniso restraints and constraints
C44 \\sim C43 \\sim C45 \\sim C41 \\sim C46 \\sim C42: within 2A with sigma of
0.01 and sigma for terminal atoms of 0.02 within 2A
C9 \\sim C47 \\sim C7 \\sim C48 \\sim C8 \\sim C49: within 2A with sigma of
0.01 and sigma for terminal atoms of 0.02 within 2A
C50 \\sim C51 \\sim C3 \\sim C4 \\sim C5 \\sim C6: within 2A with sigma of 0.01
and sigma for terminal atoms of 0.02 within 2A
Uanis(C44) \\sim Ueq, Uanis(C3) \\sim Ueq, Uanis(C46) \\sim Ueq, Uanis(C45)
\\sim Ueq, Uanis(C11A) \\sim Ueq, Uanis(C11) \\sim Ueq, Uanis(C8) \\sim Ueq,
Uanis(C7) \\sim Ueq, Uanis(C9) \\sim Ueq, Uanis(C10A) \\sim Ueq, Uanis(C5)
\\sim Ueq, Uanis(C4) \\sim Ueq, Uanis(C51) \\sim Ueq, Uanis(C47) \\sim Ueq,
Uanis(C49) \\sim Ueq, Uanis(C48) \\sim Ueq, Uanis(C41) \\sim Ueq, Uanis(C43)
\\sim Ueq, Uanis(C42) \\sim Ueq, Uanis(C10) \\sim Ueq: with sigma of 0.01 and
sigma for terminal atoms of 0.02
5. Rigid body (RIGU) restrains
 C7, C8, C9
 with sigma for 1-2 distances of 0.004 and sigma for 1-3 distances of 0.004
 C45, C44, C46
 with sigma for 1-2 distances of 0.004 and sigma for 1-3 distances of 0.004
 C41, C43, C42
 with sigma for 1-2 distances of 0.004 and sigma for 1-3 distances of 0.004
6. Others
 Sof(C10A)=Sof(H10D)=Sof(H10E)=Sof(H10F)=Sof(C11A)=Sof(H11D)=Sof(H11E)=
 Sof(H11F)=1-FVAR(1)
 Sof(C11)=Sof(H11A)=Sof(H11B)=Sof(H11C)=Sof(C10)=Sof(H10A)=Sof(H10B)=Sof(H10C)=
 FVAR(1)
 Sof(C4)=Sof(H4A)=Sof(H4B)=Sof(H4C)=Sof(C51)=Sof(H51A)=Sof(H51B)=Sof(H51C)=
 Sof(C6)=Sof(H6A)=Sof(H6B)=Sof(H6C)=1-FVAR(2)
 Sof(C3)=Sof(H3A)=Sof(H3B)=Sof(H3C)=Sof(C5)=Sof(H5A)=Sof(H5B)=Sof(H5C)=
 Sof(C50)=Sof(H50A)=Sof(H50B)=Sof(H50C)=FVAR(2)
 Sof(C47)=Sof(H47A)=Sof(H47B)=Sof(H47C)=Sof(C49)=Sof(H49A)=Sof(H49B)=Sof(H49C)=
 Sof(C48)=Sof(H48A)=Sof(H48B)=Sof(H48C)=1-FVAR(3)
 Sof(C7)=Sof(H7A)=Sof(H7B)=Sof(H7C)=Sof(C8)=Sof(H8A)=Sof(H8B)=Sof(H8C)=Sof(C9)=
 Sof(H9A)=Sof(H9B)=Sof(H9C)=FVAR(3)
 Sof(C43)=Sof(H43A)=Sof(H43B)=Sof(H43C)=Sof(C41)=Sof(H41A)=Sof(H41B)=Sof(H41C)=
 Sof(C42)=Sof(H42A)=Sof(H42B)=Sof(H42C)=1-FVAR(4)
 Sof(C45)=Sof(H45A)=Sof(H45B)=Sof(H45C)=Sof(C44)=Sof(H44A)=Sof(H44B)=Sof(H44C)=
 Sof(C46)=Sof(H46A)=Sof(H46B)=Sof(H46C)=FVAR(4)
7.a Riding coordinates:
 C43(H43A,H43B,H43C)
7.b Aromatic/amide H refined with riding coordinates:
 C28(H28), C22(H22), C30(H30), C18(H18), C26(H26), C37(H37), C16(H16), C35(H35)
7.c Idealised Me refined as rotating group:
 C13(H13A,H13B,H13C), C12(H12A,H12B,H12C), C3(H3A,H3B,H3C), C45(H45A,H45B,
 H45C), C5(H5A,H5B,H5C), C50(H50A,H50B,H50C), C44(H44A,H44B,H44C), C14(H14A,
 H14B,H14C), C46(H46A,H46B,H46C), C11(H11A,H11B,H11C), C10(H10A,H10B,H10C),
 C10A(H10D,H10E,H10F), C11A(H11D,H11E,H11F), C7(H7A,H7B,H7C), C8(H8A,H8B,H8C),
 C9(H9A,H9B,H9C), C4(H4A,H4B,H4C), C51(H51A,H51B,H51C), C6(H6A,H6B,H6C),
 C47(H47A,H47B,H47C), C49(H49A,H49B,H49C), C48(H48A,H48B,H48C), C41(H41A,H41B,
 H41C), C42(H42A,H42B,H42C)
;
_smtbx_masks_void_probe_radius 1.2
_smtbx_masks_void_truncation_radius 1.2
_olex2_submission_special_instructions 'No special instructions were received'
_oxdiff_exptl_absorpt_empirical_details
;
Empirical correction (ABSPACK) includes:
- Absorption correction using spherical harmonics
- Frame scaling
;
_oxdiff_exptl_absorpt_empirical_full_max 2.418
_oxdiff_exptl_absorpt_empirical_full_min 0.795

loop_
_space_group_symop_operation_xyz
'x, y, z'
'-x, y+1/2, -z+1/2'
'-x, -y, -z'
'x, -y-1/2, z-1/2'

loop_
_atom_site_label
_atom_site_type_symbol
_atom_site_fract_x
_atom_site_fract_y
_atom_site_fract_z
_atom_site_U_iso_or_equiv
_atom_site_adp_type
_atom_site_occupancy
_atom_site_site_symmetry_order
_atom_site_calc_flag
_atom_site_refinement_flags_posn
_atom_site_refinement_flags_adp
_atom_site_refinement_flags_occupancy
_atom_site_disorder_assembly
_atom_site_disorder_group
Ag1 Ag -0.11145(4) 0.43157(3) 0.58941(2) 0.0584(2) Uani 0.6743(18) 1 d . . . . .
Ag2 Ag -0.13536(4) 0.61408(3) 0.49100(3) 0.0579(2) Uani 0.6254(17) 1 d . . . . .
Ti1 Ti 0.08040(5) 0.54121(4) 0.57316(4) 0.0480(2) Uani 1 1 d . . . . .
S3 S -0.04504(8) 0.46079(5) 0.72261(6) 0.0575(3) Uani 1 1 d . . . . .
S1 S 0.26356(9) 0.65124(6) 0.47595(6) 0.0634(3) Uani 1 1 d . . . . .
S2 S -0.07309(9) 0.71701(7) 0.58971(6) 0.0654(3) Uani 1 1 d . . . . .
S4 S 0.29971(10) 0.39992(6) 0.61630(8) 0.0746(4) Uani 1 1 d . . . . .
O2 O 0.0600(2) 0.62837(15) 0.51718(14) 0.0561(7) Uani 1 1 d . . . . .
O4 O 0.0845(2) 0.44545(14) 0.61426(15) 0.0552(7) Uani 1 1 d . . . . .
O00A O 0.15964(19) 0.58189(13) 0.64538(13) 0.0495(6) Uani 1 1 d . . . . .
O1 O 0.1942(2) 0.51398(14) 0.52647(14) 0.0547(7) Uani 1 1 d . . . . .
O3 O -0.05134(19) 0.55972(14) 0.60430(13) 0.0510(6) Uani 1 1 d . . . . .
O5 O 0.000000 0.500000 0.500000 0.0663(11) Uani 1 2 d S . P . .
C33 C -0.0501(3) 0.5540(2) 0.7233(2) 0.0495(9) Uani 1 1 d . . . . .
C39 C 0.1020(3) 0.6880(2) 0.5393(2) 0.0542(10) Uani 1 1 d . . . . .
C38 C 0.1988(3) 0.7072(2) 0.5260(2) 0.0573(10) Uani 1 1 d . . . . .
C32 C -0.0535(3) 0.5921(2) 0.6628(2) 0.0481(9) Uani 1 1 d . . . . .
C19 C 0.3350(3) 0.5912(2) 0.5356(2) 0.0563(10) Uani 1 1 d . . . . .
C25 C 0.0871(3) 0.4405(2) 0.7335(2) 0.0550(10) Uani 1 1 d . . . . .
C20 C 0.2911(3) 0.5292(2) 0.5529(2) 0.0521(9) Uani 1 1 d . . . . .
C34 C 0.0535(3) 0.7352(2) 0.5765(2) 0.0577(10) Uani 1 1 d . . . . .
C28 C -0.0540(3) 0.5887(2) 0.7836(2) 0.0578(10) Uani 1 1 d . . . . .
H28 H -0.051552 0.562091 0.823978 0.069 Uiso 1 1 calc R U . . .
C31 C -0.0616(3) 0.6659(2) 0.6657(2) 0.0502(9) Uani 1 1 d . . . . .
C23 C 0.2371(3) 0.4156(2) 0.6869(2) 0.0601(11) Uani 1 1 d . . . . .
C22 C 0.2893(4) 0.4038(3) 0.7534(3) 0.0772(14) Uani 1 1 d . . . . .
H22 H 0.358893 0.391396 0.760005 0.093 Uiso 1 1 calc R U . . .
C24 C 0.1346(3) 0.4341(2) 0.6765(2) 0.0546(10) Uani 1 1 d . . . . .
C30 C -0.0656(3) 0.6978(2) 0.7262(2) 0.0605(11) Uani 1 1 d . . . . .
H30 H -0.071579 0.747285 0.726971 0.073 Uiso 1 1 calc R U . . .
C29 C -0.0613(4) 0.6610(2) 0.7872(2) 0.0651(12) Uani 1 1 d . . . . .
C18 C 0.4365(3) 0.6049(2) 0.5605(2) 0.0616(11) Uani 1 1 d . . . . .
H18 H 0.465585 0.647137 0.547997 0.074 Uiso 1 1 calc R U . . .
C26 C 0.1399(4) 0.4284(2) 0.7987(2) 0.0648(11) Uani 1 1 d . . . . .
H26 H 0.105726 0.432774 0.836179 0.078 Uiso 1 1 calc R U . . .
C21 C 0.3501(3) 0.4830(2) 0.5964(2) 0.0614(11) Uani 1 1 d . . . . .
C37 C 0.2418(4) 0.7704(3) 0.5479(3) 0.0748(13) Uani 1 1 d . . . . .
H37 H 0.306973 0.781833 0.539043 0.090 Uiso 1 1 calc R U . . .
C27 C 0.2422(4) 0.4098(3) 0.8107(3) 0.0718(13) Uani 1 1 d . . . . .
C16 C 0.4517(3) 0.4978(3) 0.6212(3) 0.0704(12) Uani 1 1 d . . . . .
H16 H 0.490939 0.465523 0.651085 0.084 Uiso 1 1 calc R U . . .
C17 C 0.4967(3) 0.5579(3) 0.6036(3) 0.0706(13) Uani 1 1 d . . . . .
C35 C 0.0981(4) 0.7977(3) 0.5979(3) 0.0732(13) Uani 1 1 d . . . . .
H35 H 0.064157 0.827985 0.624011 0.088 Uiso 1 1 calc R U . . .
C36 C 0.1907(4) 0.8185(3) 0.5832(3) 0.0828(15) Uani 1 1 d . . . . .
C012 C 0.6085(4) 0.5743(3) 0.6319(3) 0.0881(16) Uani 1 1 d D U . . .
C15 C 0.2212(5) 0.6125(4) 0.7009(3) 0.111(2) Uani 1 1 d D U . . .
C40 C -0.0656(6) 0.6990(3) 0.8540(3) 0.104(2) Uani 1 1 d D U . . .
C015 C 0.3022(5) 0.3980(4) 0.8814(3) 0.0997(18) Uani 1 1 d . U . . .
C13 C 0.2356(6) 0.4020(5) 0.9368(3) 0.138(3) Uani 1 1 d . U . . .
H13A H 0.275424 0.387539 0.980636 0.206 Uiso 1 1 calc R U . . .
H13B H 0.177116 0.370990 0.924607 0.206 Uiso 1 1 calc R U . . .
H13C H 0.212111 0.450146 0.940268 0.206 Uiso 1 1 calc R U . . .
C12 C 0.3834(7) 0.4554(5) 0.8957(4) 0.168(4) Uani 1 1 d . . . . .
H12A H 0.352519 0.498771 0.907942 0.252 Uiso 1 1 calc R U . . .
H12B H 0.412849 0.463114 0.854842 0.252 Uiso 1 1 calc R U . . .
H12C H 0.436713 0.440746 0.933280 0.252 Uiso 1 1 calc R U . . .
C018 C 0.2398(6) 0.8883(4) 0.6072(5) 0.122(3) Uani 1 1 d D U . . .
C3 C 0.6205(12) 0.5950(13) 0.7042(8) 0.131(5) Uani 0.57(2) 1 d D U P A 1
H3A H 0.564013 0.625322 0.710432 0.196 Uiso 0.57(2) 1 calc R U P A 1
H3B H 0.684410 0.620318 0.717604 0.196 Uiso 0.57(2) 1 calc R U P A 1
H3C H 0.620845 0.553205 0.732548 0.196 Uiso 0.57(2) 1 calc R U P A 1
C45 C 0.0051(10) 0.7606(6) 0.8596(7) 0.124(4) Uani 0.734(11) 1 d D U P B 1
H45A H 0.011364 0.781454 0.904948 0.186 Uiso 0.734(11) 1 calc R U P B 1
H45B H -0.021827 0.795450 0.825062 0.186 Uiso 0.734(11) 1 calc R U P B 1
H45C H 0.071851 0.745077 0.852331 0.186 Uiso 0.734(11) 1 calc R U P B 1
C5 C 0.653(2) 0.6278(11) 0.5877(13) 0.126(7) Uani 0.57(2) 1 d D U P A 1
H5A H 0.633062 0.615337 0.539594 0.189 Uiso 0.57(2) 1 calc R U P A 1
H5B H 0.727318 0.627328 0.600075 0.189 Uiso 0.57(2) 1 calc R U P A 1
H5C H 0.627967 0.674536 0.595417 0.189 Uiso 0.57(2) 1 calc R U P A 1
C50 C 0.6716(9) 0.5073(8) 0.6277(10) 0.102(4) Uani 0.57(2) 1 d D U P A 1
H50A H 0.657698 0.473543 0.661725 0.153 Uiso 0.57(2) 1 calc R U P A 1
H50B H 0.743777 0.519048 0.636514 0.153 Uiso 0.57(2) 1 calc R U P A 1
H50C H 0.653173 0.486828 0.582172 0.153 Uiso 0.57(2) 1 calc R U P A 1
C44 C -0.0443(13) 0.6516(6) 0.9151(4) 0.126(4) Uani 0.734(11) 1 d D U P B 1
H44A H 0.026971 0.637458 0.922995 0.188 Uiso 0.734(11) 1 calc R U P B 1
H44B H -0.087453 0.610078 0.906878 0.188 Uiso 0.734(11) 1 calc R U P B 1
H44C H -0.058597 0.676458 0.955194 0.188 Uiso 0.734(11) 1 calc R U P B 1
C14 C 0.3506(8) 0.3254(5) 0.8857(4) 0.167(4) Uani 1 1 d . . . . .
H14A H 0.368909 0.311279 0.933461 0.251 Uiso 1 1 calc R U . . .
H14B H 0.411537 0.326584 0.865157 0.251 Uiso 1 1 calc R U . . .
H14C H 0.302331 0.291706 0.861117 0.251 Uiso 1 1 calc R U . . .
C46 C -0.1736(9) 0.7299(7) 0.8485(6) 0.151(5) Uani 0.734(11) 1 d D U P B 1
H46A H -0.172821 0.766844 0.882593 0.226 Uiso 0.734(11) 1 calc R U P B 1
H46B H -0.220466 0.692909 0.856623 0.226 Uiso 0.734(11) 1 calc R U P B 1
H46C H -0.195768 0.749450 0.802953 0.226 Uiso 0.734(11) 1 calc R U P B 1
C11 C 0.3002(9) 0.6566(8) 0.6902(6) 0.114(5) Uani 0.565(11) 1 d D U P C 1
H11A H 0.348012 0.630126 0.668401 0.172 Uiso 0.565(11) 1 calc R U P C 1
H11B H 0.335248 0.674879 0.733953 0.172 Uiso 0.565(11) 1 calc R U P C 1
H11C H 0.272430 0.695449 0.660713 0.172 Uiso 0.565(11) 1 calc R U P C 1
C10 C 0.2027(9) 0.6044(7) 0.7665(5) 0.105(4) Uani 0.565(11) 1 d D U P C 1
H10A H 0.129822 0.608418 0.766100 0.157 Uiso 0.565(11) 1 calc R U P C 1
H10B H 0.238748 0.640689 0.795930 0.157 Uiso 0.565(11) 1 calc R U P C 1
H10C H 0.226320 0.558255 0.783864 0.157 Uiso 0.565(11) 1 calc R U P C 1
C10A C 0.1905(16) 0.6723(11) 0.7317(13) 0.167(10) Uani 0.435(11) 1 d D U P C 2
H10D H 0.196866 0.713096 0.703172 0.250 Uiso 0.435(11) 1 calc R U P C 2
H10E H 0.233368 0.678665 0.776492 0.250 Uiso 0.435(11) 1 calc R U P C 2
H10F H 0.119814 0.667039 0.737043 0.250 Uiso 0.435(11) 1 calc R U P C 2
C11A C 0.3164(14) 0.5843(12) 0.7261(11) 0.155(8) Uani 0.435(11) 1 d D U P C 2
H11D H 0.345133 0.564917 0.688365 0.232 Uiso 0.435(11) 1 calc R U P C 2
H11E H 0.309816 0.547163 0.758741 0.232 Uiso 0.435(11) 1 calc R U P C 2
H11F H 0.361036 0.621010 0.748748 0.232 Uiso 0.435(11) 1 calc R U P C 2
C7 C 0.1856(19) 0.9409(12) 0.6357(15) 0.124(6) Uani 0.383(12) 1 d D U P D 1
H7A H 0.227206 0.983117 0.643914 0.187 Uiso 0.383(12) 1 calc R U P D 1
H7B H 0.169372 0.924138 0.678810 0.187 Uiso 0.383(12) 1 calc R U P D 1
H7C H 0.122766 0.951597 0.604046 0.187 Uiso 0.383(12) 1 calc R U P D 1
C8 C 0.2862(19) 0.9213(12) 0.5451(11) 0.112(6) Uani 0.383(12) 1 d D U P D 1
H8A H 0.230916 0.937555 0.509631 0.168 Uiso 0.383(12) 1 calc R U P D 1
H8B H 0.325498 0.885581 0.526291 0.168 Uiso 0.383(12) 1 calc R U P D 1
H8C H 0.330266 0.960718 0.561854 0.168 Uiso 0.383(12) 1 calc R U P D 1
C9 C 0.3451(19) 0.8739(13) 0.6544(15) 0.161(7) Uani 0.383(12) 1 d D U P D 1
H9A H 0.385520 0.916851 0.659231 0.242 Uiso 0.383(12) 1 calc R U P D 1
H9B H 0.381073 0.837338 0.634106 0.242 Uiso 0.383(12) 1 calc R U P D 1
H9C H 0.334150 0.858632 0.699332 0.242 Uiso 0.383(12) 1 calc R U P D 1
C4 C 0.6091(15) 0.6416(14) 0.6781(12) 0.123(7) Uani 0.43(2) 1 d D U P A 2
H4A H 0.569516 0.678686 0.651920 0.185 Uiso 0.43(2) 1 calc R U P A 2
H4B H 0.678995 0.657526 0.692943 0.185 Uiso 0.43(2) 1 calc R U P A 2
H4C H 0.579327 0.630168 0.718007 0.185 Uiso 0.43(2) 1 calc R U P A 2
C51 C 0.6661(17) 0.5164(12) 0.6678(15) 0.133(6) Uani 0.43(2) 1 d D U P A 2
H51A H 0.649706 0.512115 0.713483 0.199 Uiso 0.43(2) 1 calc R U P A 2
H51B H 0.738652 0.525482 0.671499 0.199 Uiso 0.43(2) 1 calc R U P A 2
H51C H 0.648367 0.472960 0.642574 0.199 Uiso 0.43(2) 1 calc R U P A 2
C6 C 0.660(2) 0.6007(14) 0.5741(12) 0.103(6) Uani 0.43(2) 1 d D U P A 2
H6A H 0.673176 0.561098 0.545893 0.155 Uiso 0.43(2) 1 calc R U P A 2
H6B H 0.723791 0.623630 0.593376 0.155 Uiso 0.43(2) 1 calc R U P A 2
H6C H 0.615177 0.634108 0.546097 0.155 Uiso 0.43(2) 1 calc R U P A 2
C47 C 0.2631(14) 0.8898(8) 0.6816(7) 0.151(5) Uani 0.617(12) 1 d D U P D 2
H47A H 0.264031 0.938335 0.697410 0.227 Uiso 0.617(12) 1 calc R U P D 2
H47B H 0.329513 0.868486 0.697422 0.227 Uiso 0.617(12) 1 calc R U P D 2
H47C H 0.211305 0.863640 0.699911 0.227 Uiso 0.617(12) 1 calc R U P D 2
C49 C 0.3317(12) 0.9087(10) 0.5770(10) 0.135(5) Uani 0.617(12) 1 d D U P D 2
H49A H 0.312466 0.911674 0.527363 0.202 Uiso 0.617(12) 1 calc R U P D 2
H49B H 0.384698 0.873310 0.588929 0.202 Uiso 0.617(12) 1 calc R U P D 2
H49C H 0.357099 0.954097 0.595187 0.202 Uiso 0.617(12) 1 calc R U P D 2
C48 C 0.1520(11) 0.9456(6) 0.5890(10) 0.126(5) Uani 0.617(12) 1 d D U P D 2
H48A H 0.090645 0.929065 0.604028 0.188 Uiso 0.617(12) 1 calc R U P D 2
H48B H 0.137552 0.953253 0.539652 0.188 Uiso 0.617(12) 1 calc R U P D 2
H48C H 0.174108 0.989626 0.612045 0.188 Uiso 0.617(12) 1 calc R U P D 2
C43 C 0.025(2) 0.6685(14) 0.9046(13) 0.125(7) Uani 0.266(11) 1 d D U P B 2
H43A H 0.023247 0.618858 0.897372 0.187 Uiso 0.266(11) 1 d R U P B 2
H43B H 0.009167 0.678549 0.948542 0.187 Uiso 0.266(11) 1 d R U P B 2
H43C H 0.091147 0.685938 0.902272 0.187 Uiso 0.266(11) 1 d R U P B 2
C41 C -0.035(2) 0.7713(8) 0.867(2) 0.101(7) Uani 0.266(11) 1 d D U P B 2
H41A H 0.030796 0.778803 0.852750 0.152 Uiso 0.266(11) 1 calc R U P B 2
H41B H -0.028793 0.781726 0.915142 0.152 Uiso 0.266(11) 1 calc R U P B 2
H41C H -0.085478 0.802222 0.840232 0.152 Uiso 0.266(11) 1 calc R U P B 2
C42 C -0.140(3) 0.6662(18) 0.8943(16) 0.136(7) Uani 0.266(11) 1 d D U P B 2
H42A H -0.144588 0.615855 0.885313 0.204 Uiso 0.266(11) 1 calc R U P B 2
H42B H -0.206858 0.687515 0.880497 0.204 Uiso 0.266(11) 1 calc R U P B 2
H42C H -0.116138 0.674105 0.943062 0.204 Uiso 0.266(11) 1 calc R U P B 2

loop_
_atom_site_aniso_label
_atom_site_aniso_U_11
_atom_site_aniso_U_22
_atom_site_aniso_U_33
_atom_site_aniso_U_23
_atom_site_aniso_U_13
_atom_site_aniso_U_12
Ag1 0.0564(3) 0.0636(3) 0.0534(3) -0.0088(2) 0.0047(2) -0.0122(2)
Ag2 0.0527(3) 0.0600(3) 0.0575(3) -0.0058(2) 0.0010(2) -0.0001(2)
Ti1 0.0414(4) 0.0547(4) 0.0465(4) -0.0080(3) 0.0045(3) -0.0056(3)
S3 0.0600(6) 0.0478(6) 0.0678(7) -0.0037(5) 0.0196(5) -0.0058(5)
S1 0.0613(7) 0.0687(7) 0.0639(7) 0.0041(5) 0.0215(5) 0.0026(5)
S2 0.0546(6) 0.0722(7) 0.0712(7) 0.0181(6) 0.0159(5) 0.0161(5)
S4 0.0671(7) 0.0541(7) 0.1084(10) 0.0040(6) 0.0318(7) 0.0087(5)
O2 0.0485(15) 0.0659(18) 0.0521(16) -0.0021(13) 0.0043(13) -0.0061(13)
O4 0.0533(16) 0.0528(16) 0.0601(18) -0.0098(13) 0.0117(13) -0.0064(12)
O00A 0.0463(15) 0.0517(15) 0.0473(15) -0.0065(12) -0.0003(11) -0.0049(11)
O1 0.0469(15) 0.0597(17) 0.0577(17) -0.0108(13) 0.0098(13) -0.0044(12)
O3 0.0402(14) 0.0608(17) 0.0497(15) -0.0084(13) 0.0020(11) -0.0051(12)
O5 0.056(2) 0.091(3) 0.050(2) -0.016(2) 0.0035(19) -0.019(2)
C33 0.048(2) 0.047(2) 0.055(2) -0.0074(17) 0.0115(18) -0.0037(16)
C39 0.053(2) 0.060(3) 0.048(2) 0.0065(19) 0.0054(18) 0.0026(19)
C38 0.055(2) 0.055(2) 0.062(3) 0.005(2) 0.013(2) 0.0029(19)
C32 0.0356(19) 0.055(2) 0.053(2) -0.0051(18) 0.0088(16) -0.0030(16)
C19 0.049(2) 0.057(2) 0.065(3) -0.011(2) 0.018(2) -0.0030(18)
C25 0.059(2) 0.042(2) 0.063(3) -0.0051(18) 0.008(2) -0.0020(17)
C20 0.049(2) 0.054(2) 0.056(2) -0.0060(19) 0.0170(19) 0.0007(18)
C34 0.060(3) 0.055(2) 0.060(3) 0.007(2) 0.015(2) 0.0045(19)
C28 0.069(3) 0.055(2) 0.050(2) -0.0023(19) 0.013(2) -0.001(2)
C31 0.043(2) 0.048(2) 0.060(2) 0.0045(18) 0.0092(18) 0.0051(16)
C23 0.059(3) 0.045(2) 0.077(3) 0.004(2) 0.016(2) 0.0006(18)
C22 0.061(3) 0.065(3) 0.101(4) 0.014(3) 0.002(3) 0.007(2)
C24 0.057(2) 0.040(2) 0.066(3) -0.0046(18) 0.010(2) -0.0041(17)
C30 0.068(3) 0.046(2) 0.068(3) 0.001(2) 0.016(2) 0.0068(19)
C29 0.085(3) 0.053(3) 0.059(3) -0.010(2) 0.015(2) -0.003(2)
C18 0.052(2) 0.059(3) 0.076(3) -0.007(2) 0.018(2) -0.006(2)
C26 0.069(3) 0.055(3) 0.069(3) 0.002(2) 0.008(2) 0.001(2)
C21 0.046(2) 0.062(3) 0.077(3) -0.001(2) 0.016(2) 0.0012(19)
C37 0.075(3) 0.062(3) 0.090(4) 0.004(3) 0.023(3) -0.007(2)
C27 0.077(3) 0.060(3) 0.074(3) 0.010(2) -0.001(3) -0.001(2)
C16 0.054(3) 0.075(3) 0.080(3) 0.002(3) 0.007(2) 0.007(2)
C17 0.048(2) 0.076(3) 0.085(3) -0.017(3) 0.006(2) -0.004(2)
C35 0.080(3) 0.061(3) 0.085(3) 0.004(2) 0.032(3) 0.010(2)
C36 0.095(4) 0.061(3) 0.099(4) -0.013(3) 0.036(3) -0.010(3)
C012 0.050(3) 0.104(4) 0.107(4) -0.011(3) 0.003(3) -0.003(3)
C15 0.098(4) 0.147(6) 0.077(4) -0.039(4) -0.014(3) -0.047(4)
C40 0.174(6) 0.068(3) 0.072(4) -0.023(3) 0.030(4) -0.001(4)
C015 0.095(4) 0.106(5) 0.088(4) 0.017(4) -0.010(3) 0.005(4)
C13 0.130(6) 0.199(9) 0.072(4) 0.007(5) -0.014(4) -0.013(6)
C12 0.152(8) 0.199(9) 0.123(7) 0.002(6) -0.057(6) -0.045(7)
C018 0.123(6) 0.091(5) 0.164(7) -0.036(5) 0.058(5) -0.032(4)
C3 0.095(7) 0.171(11) 0.117(9) -0.058(9) -0.007(7) 0.007(9)
C45 0.191(10) 0.092(6) 0.082(6) -0.041(5) 0.008(7) -0.007(7)
C5 0.080(9) 0.132(13) 0.160(13) -0.003(11) 0.009(9) -0.030(10)
C50 0.043(5) 0.138(9) 0.124(11) -0.029(9) 0.011(6) 0.009(5)
C44 0.208(11) 0.109(6) 0.062(5) -0.013(4) 0.031(6) -0.016(7)
C14 0.207(9) 0.140(7) 0.127(6) 0.025(5) -0.047(6) 0.076(7)
C46 0.184(9) 0.164(9) 0.121(8) -0.057(7) 0.072(7) 0.035(7)
C11 0.096(8) 0.155(11) 0.082(7) -0.024(7) -0.009(6) -0.062(7)
C10 0.103(8) 0.124(9) 0.074(7) -0.007(6) -0.017(6) -0.046(7)
C10A 0.148(15) 0.157(15) 0.177(16) -0.063(14) -0.020(12) 0.016(12)
C11A 0.147(12) 0.155(15) 0.142(14) -0.039(12) -0.027(11) 0.011(11)
C7 0.140(11) 0.099(9) 0.139(12) -0.046(10) 0.040(10) -0.027(9)
C8 0.115(13) 0.077(9) 0.145(12) -0.018(9) 0.027(10) -0.048(10)
C9 0.167(12) 0.133(11) 0.172(12) -0.034(10) 0.002(11) -0.043(10)
C4 0.094(9) 0.146(13) 0.115(11) -0.054(10) -0.017(8) -0.027(10)
C51 0.084(9) 0.147(10) 0.152(12) 0.004(10) -0.020(10) 0.011(8)
C6 0.054(7) 0.149(18) 0.116(11) -0.042(11) 0.037(7) -0.021(12)
C47 0.158(10) 0.137(9) 0.154(10) -0.054(8) 0.016(8) -0.041(8)
C49 0.124(10) 0.117(8) 0.168(11) -0.031(9) 0.039(8) -0.048(8)
C48 0.147(10) 0.069(6) 0.170(12) -0.030(8) 0.052(9) -0.014(6)
C43 0.182(13) 0.112(11) 0.080(10) -0.040(9) 0.020(11) -0.001(11)
C41 0.153(15) 0.061(8) 0.095(12) -0.021(9) 0.033(12) 0.025(10)
C42 0.183(13) 0.138(12) 0.095(11) -0.045(10) 0.049(11) -0.005(11)

loop_
_atom_type_symbol
_atom_type_description
_atom_type_scat_dispersion_real
_atom_type_scat_dispersion_imag
_atom_type_scat_source
C C 0.0033 0.0016 'International Tables Vol C Tables 4.2.6.8 and 6.1.1.4'
H H 0.0000 0.0000 'International Tables Vol C Tables 4.2.6.8 and 6.1.1.4'
Ag Ag -0.8971 1.1015 'International Tables Vol C Tables 4.2.6.8 and 6.1.1.4'
O O 0.0106 0.0060 'International Tables Vol C Tables 4.2.6.8 and 6.1.1.4'
S S 0.1246 0.1234 'International Tables Vol C Tables 4.2.6.8 and 6.1.1.4'
Ti Ti 0.2776 0.4457 'International Tables Vol C Tables 4.2.6.8 and 6.1.1.4'

loop_
_geom_angle_atom_site_label_1
_geom_angle_atom_site_label_2
_geom_angle_atom_site_label_3
_geom_angle
_geom_angle_site_symmetry_1
_geom_angle_site_symmetry_3
_geom_angle_publ_flag
S3 Ag1 Ti1 81.12(3) . . ?
S3 Ag1 S1 132.53(4) . 3_566 ?
S1 Ag1 Ti1 146.35(3) 3_566 . ?
O1 Ag1 Ti1 82.87(6) 3_566 . ?
O1 Ag1 S3 143.58(7) 3_566 . ?
O1 Ag1 S1 69.12(6) 3_566 3_566 ?
O3 Ag1 Ti1 36.35(6) . . ?
O3 Ag1 S3 69.53(6) . . ?
O3 Ag1 S1 143.06(7) . 3_566 ?
O3 Ag1 O1 78.23(8) . 3_566 ?
Ti1 Ag2 Ti1 65.88(2) . 3_566 ?
S2 Ag2 Ti1 145.94(3) . 3_566 ?
S2 Ag2 Ti1 80.07(3) . . ?
S4 Ag2 Ti1 79.68(3) 3_566 3_566 ?
S4 Ag2 Ti1 145.55(3) 3_566 . ?
S4 Ag2 S2 134.37(4) 3_566 . ?
O2 Ag2 Ti1 36.41(6) . . ?
O2 Ag2 Ti1 83.48(7) . 3_566 ?
O2 Ag2 S2 67.84(7) . . ?
O2 Ag2 S4 142.46(7) . 3_566 ?
O4 Ag2 Ti1 83.28(7) 3_566 . ?
O4 Ag2 Ti1 36.42(6) 3_566 3_566 ?
O4 Ag2 S2 142.25(7) 3_566 . ?
O4 Ag2 S4 67.87(7) 3_566 3_566 ?
O4 Ag2 O2 78.69(9) 3_566 . ?
O1 Ag2 Ti1 36.27(6) 3_566 3_566 ?
O1 Ag2 Ti1 83.56(6) 3_566 . ?
O1 Ag2 S2 143.83(7) 3_566 . ?
O1 Ag2 S4 68.00(7) 3_566 3_566 ?
O1 Ag2 O2 113.66(9) 3_566 . ?
O1 Ag2 O4 65.91(9) 3_566 3_566 ?
O3 Ag2 Ti1 36.62(6) . . ?
O3 Ag2 Ti1 83.47(6) . 3_566 ?
O3 Ag2 S2 68.67(6) . . ?
O3 Ag2 S4 143.02(7) . 3_566 ?
O3 Ag2 O2 66.26(9) . . ?
O3 Ag2 O4 113.60(9) . 3_566 ?
O3 Ag2 O1 78.97(9) . 3_566 ?
Ag2 Ti1 Ag1 72.562(19) . . ?
Ag2 Ti1 Ag1 73.322(19) 3_566 . ?
Ag2 Ti1 Ag2 114.12(2) . 3_566 ?
O2 Ti1 Ag1 122.80(8) . . ?
O2 Ti1 Ag2 122.68(9) . 3_566 ?
O2 Ti1 Ag2 50.40(8) . . ?
O2 Ti1 O4 169.29(12) . . ?
O2 Ti1 O3 89.27(11) . . ?
O4 Ti1 Ag1 50.09(8) . . ?
O4 Ti1 Ag2 122.41(8) . . ?
O4 Ti1 Ag2 50.09(8) . 3_566 ?
O4 Ti1 O3 89.67(11) . . ?
O00A Ti1 Ag1 122.61(9) . . ?
O00A Ti1 Ag2 122.79(9) . . ?
O00A Ti1 Ag2 123.08(9) . 3_566 ?
O00A Ti1 O2 95.07(12) . . ?
O00A Ti1 O4 95.65(12) . . ?
O00A Ti1 O1 95.49(12) . . ?
O00A Ti1 O3 95.77(11) . . ?
O00A Ti1 O5 179.94(12) . . ?
O1 Ti1 Ag1 122.91(8) . . ?
O1 Ti1 Ag2 49.76(8) . 3_566 ?
O1 Ti1 Ag2 122.99(9) . . ?
O1 Ti1 O2 89.71(12) . . ?
O1 Ti1 O4 89.24(12) . . ?
O1 Ti1 O3 168.74(11) . . ?
O3 Ti1 Ag1 49.57(8) . . ?
O3 Ti1 Ag2 122.60(8) . 3_566 ?
O3 Ti1 Ag2 49.41(8) . . ?
O5 Ti1 Ag1 57.35(2) . . ?
O5 Ti1 Ag2 56.96(2) . 3_566 ?
O5 Ti1 Ag2 57.17(2) . . ?
O5 Ti1 O2 84.93(8) . . ?
O5 Ti1 O4 84.35(8) . . ?
O5 Ti1 O1 84.57(8) . . ?
O5 Ti1 O3 84.17(8) . . ?
C33 S3 Ag1 102.01(14) . . ?
C33 S3 C25 104.70(18) . . ?
C25 S3 Ag1 102.53(15) . . ?
C38 S1 Ag1 102.55(15) . 3_566 ?
C38 S1 C19 105.4(2) . . ?
C19 S1 Ag1 102.05(14) . 3_566 ?
C34 S2 Ag2 101.59(15) . . ?
C31 S2 Ag2 100.43(14) . . ?
C31 S2 C34 106.97(19) . . ?
C23 S4 Ag2 101.63(16) . 3_566 ?
C23 S4 C21 105.9(2) . . ?
C21 S4 Ag2 101.02(16) . 3_566 ?
Ti1 O2 Ag2 93.18(10) . . ?
C39 O2 Ag2 121.1(2) . . ?
C39 O2 Ti1 122.0(2) . . ?
Ti1 O4 Ag2 93.49(11) . 3_566 ?
C24 O4 Ag2 121.9(2) . 3_566 ?
C24 O4 Ti1 120.5(2) . . ?
C15 O00A Ti1 179.4(4) . . ?
Ag2 O1 Ag1 100.92(9) 3_566 3_566 ?
Ti1 O1 Ag1 94.11(10) . 3_566 ?
Ti1 O1 Ag2 93.97(10) . 3_566 ?
C20 O1 Ag1 119.4(2) . 3_566 ?
C20 O1 Ag2 120.7(2) . 3_566 ?
C20 O1 Ti1 121.8(2) . . ?
Ag2 O3 Ag1 101.87(9) . . ?
Ti1 O3 Ag1 94.08(10) . . ?
Ti1 O3 Ag2 93.97(10) . . ?
C32 O3 Ag1 119.2(2) . . ?
C32 O3 Ag2 120.8(2) . . ?
C32 O3 Ti1 121.0(2) . . ?
Ti1 O5 Ti1 180.0 3_566 . ?
C32 C33 S3 120.4(3) . . ?
C28 C33 S3 119.6(3) . . ?
C28 C33 C32 120.0(4) . . ?
O2 C39 C38 120.9(4) . . ?
O2 C39 C34 121.7(4) . . ?
C34 C39 C38 117.5(4) . . ?
C39 C38 S1 120.1(3) . . ?
C37 C38 S1 118.9(3) . . ?
C37 C38 C39 120.9(4) . . ?
O3 C32 C33 120.9(4) . . ?
O3 C32 C31 121.0(4) . . ?
C33 C32 C31 118.2(4) . . ?
C20 C19 S1 120.5(3) . . ?
C18 C19 S1 119.1(3) . . ?
C18 C19 C20 120.3(4) . . ?
C24 C25 S3 120.3(3) . . ?
C26 C25 S3 118.5(3) . . ?
C26 C25 C24 121.2(4) . . ?
O1 C20 C19 120.6(4) . . ?
O1 C20 C21 120.8(4) . . ?
C21 C20 C19 118.6(4) . . ?
C39 C34 S2 119.7(3) . . ?
C35 C34 S2 119.5(3) . . ?
C35 C34 C39 120.5(4) . . ?
C33 C28 H28 118.8 . . ?
C33 C28 C29 122.5(4) . . ?
C29 C28 H28 118.8 . . ?
C32 C31 S2 120.4(3) . . ?
C30 C31 S2 119.7(3) . . ?
C30 C31 C32 119.9(4) . . ?
C22 C23 S4 119.5(4) . . ?
C24 C23 S4 121.0(4) . . ?
C24 C23 C22 119.3(4) . . ?
C23 C22 H22 118.8 . . ?
C23 C22 C27 122.3(5) . . ?
C27 C22 H22 118.8 . . ?
O4 C24 C25 121.3(4) . . ?
O4 C24 C23 120.0(4) . . ?
C23 C24 C25 118.7(4) . . ?
C31 C30 H30 118.5 . . ?
C31 C30 C29 122.9(4) . . ?
C29 C30 H30 118.5 . . ?
C28 C29 C30 116.6(4) . . ?
C28 C29 C40 122.2(4) . . ?
C30 C29 C40 121.1(4) . . ?
C19 C18 H18 119.4 . . ?
C19 C18 C17 121.2(4) . . ?
C17 C18 H18 119.4 . . ?
C25 C26 H26 119.2 . . ?
C25 C26 C27 121.5(5) . . ?
C27 C26 H26 119.2 . . ?
C20 C21 S4 120.5(3) . . ?
C20 C21 C16 120.4(4) . . ?
C16 C21 S4 119.0(4) . . ?
C38 C37 H37 119.4 . . ?
C38 C37 C36 121.2(5) . . ?
C36 C37 H37 119.4 . . ?
C22 C27 C015 120.3(5) . . ?
C26 C27 C22 117.0(5) . . ?
C26 C27 C015 122.7(5) . . ?
C21 C16 H16 119.1 . . ?
C17 C16 C21 121.8(5) . . ?
C17 C16 H16 119.1 . . ?
C18 C17 C012 120.8(5) . . ?
C16 C17 C18 117.7(4) . . ?
C16 C17 C012 121.4(5) . . ?
C34 C35 H35 118.6 . . ?
C34 C35 C36 122.8(5) . . ?
C36 C35 H35 118.6 . . ?
C37 C36 C018 120.4(5) . . ?
C35 C36 C37 117.0(5) . . ?
C35 C36 C018 122.5(5) . . ?
C17 C012 C5 112.4(11) . . ?
C17 C012 C50 108.6(7) . . ?
C17 C012 C4 106.4(8) . . ?
C3 C012 C17 109.9(8) . . ?
C3 C012 C5 113.4(12) . . ?
C3 C012 C50 108.2(10) . . ?
C5 C012 C50 104.1(11) . . ?
C51 C012 C17 114.8(10) . . ?
C51 C012 C4 112.5(13) . . ?
C51 C012 C6 110.4(16) . . ?
C6 C012 C17 109.4(12) . . ?
C6 C012 C4 102.5(13) . . ?
O00A C15 C11 119.3(7) . . ?
O00A C15 C10A 121.2(11) . . ?
O00A C15 C11A 119.9(10) . . ?
C10 C15 O00A 121.7(7) . . ?
C10 C15 C11 118.9(7) . . ?
C11A C15 C10A 118.9(13) . . ?
C29 C40 C46 107.6(6) . . ?
C29 C40 C43 103.8(11) . . ?
C45 C40 C29 108.2(7) . . ?
C45 C40 C46 106.1(8) . . ?
C44 C40 C29 112.8(6) . . ?
C44 C40 C45 112.8(9) . . ?
C44 C40 C46 108.9(8) . . ?
C41 C40 C29 123.2(16) . . ?
C41 C40 C43 94.7(11) . . ?
C41 C40 C42 119.6(19) . . ?
C42 C40 C29 113.3(12) . . ?
C42 C40 C43 91(2) . . ?
C27 C015 C13 112.5(5) . . ?
C27 C015 C12 107.9(5) . . ?
C27 C015 C14 109.7(6) . . ?
C12 C015 C13 108.3(7) . . ?
C14 C015 C13 107.5(7) . . ?
C14 C015 C12 111.0(7) . . ?
C015 C13 H13A 109.5 . . ?
C015 C13 H13B 109.5 . . ?
C015 C13 H13C 109.5 . . ?
H13A C13 H13B 109.5 . . ?
H13A C13 H13C 109.5 . . ?
H13B C13 H13C 109.5 . . ?
C015 C12 H12A 109.5 . . ?
C015 C12 H12B 109.5 . . ?
C015 C12 H12C 109.5 . . ?
H12A C12 H12B 109.5 . . ?
H12A C12 H12C 109.5 . . ?
H12B C12 H12C 109.5 . . ?
C36 C018 C8 107.8(9) . . ?
C36 C018 C9 108.9(10) . . ?
C36 C018 C48 105.6(7) . . ?
C7 C018 C36 121.5(11) . . ?
C7 C018 C8 109.2(16) . . ?
C7 C018 C9 110.7(16) . . ?
C9 C018 C8 95.7(15) . . ?
C47 C018 C36 109.6(8) . . ?
C47 C018 C49 111.0(11) . . ?
C47 C018 C48 103.3(10) . . ?
C49 C018 C36 115.8(8) . . ?
C49 C018 C48 110.6(11) . . ?
C012 C3 H3A 109.5 . . ?
C012 C3 H3B 109.5 . . ?
C012 C3 H3C 109.5 . . ?
H3A C3 H3B 109.5 . . ?
H3A C3 H3C 109.5 . . ?
H3B C3 H3C 109.5 . . ?
C40 C45 H45A 109.5 . . ?
C40 C45 H45B 109.5 . . ?
C40 C45 H45C 109.5 . . ?
H45A C45 H45B 109.5 . . ?
H45A C45 H45C 109.5 . . ?
H45B C45 H45C 109.5 . . ?
C012 C5 H5A 109.5 . . ?
C012 C5 H5B 109.5 . . ?
C012 C5 H5C 109.5 . . ?
H5A C5 H5B 109.5 . . ?
H5A C5 H5C 109.5 . . ?
H5B C5 H5C 109.5 . . ?
C012 C50 H50A 109.5 . . ?
C012 C50 H50B 109.5 . . ?
C012 C50 H50C 109.5 . . ?
H50A C50 H50B 109.5 . . ?
H50A C50 H50C 109.5 . . ?
H50B C50 H50C 109.5 . . ?
C40 C44 H44A 109.5 . . ?
C40 C44 H44B 109.5 . . ?
C40 C44 H44C 109.5 . . ?
H44A C44 H44B 109.5 . . ?
H44A C44 H44C 109.5 . . ?
H44B C44 H44C 109.5 . . ?
C015 C14 H14A 109.5 . . ?
C015 C14 H14B 109.5 . . ?
C015 C14 H14C 109.5 . . ?
H14A C14 H14B 109.5 . . ?
H14A C14 H14C 109.5 . . ?
H14B C14 H14C 109.5 . . ?
C40 C46 H46A 109.5 . . ?
C40 C46 H46B 109.5 . . ?
C40 C46 H46C 109.5 . . ?
H46A C46 H46B 109.5 . . ?
H46A C46 H46C 109.5 . . ?
H46B C46 H46C 109.5 . . ?
C15 C11 H11A 109.5 . . ?
C15 C11 H11B 109.5 . . ?
C15 C11 H11C 109.5 . . ?
H11A C11 H11B 109.5 . . ?
H11A C11 H11C 109.5 . . ?
H11B C11 H11C 109.5 . . ?
C15 C10 H10A 109.5 . . ?
C15 C10 H10B 109.5 . . ?
C15 C10 H10C 109.5 . . ?
H10A C10 H10B 109.5 . . ?
H10A C10 H10C 109.5 . . ?
H10B C10 H10C 109.5 . . ?
C15 C10A H10D 109.5 . . ?
C15 C10A H10E 109.5 . . ?
C15 C10A H10F 109.5 . . ?
H10D C10A H10E 109.5 . . ?
H10D C10A H10F 109.5 . . ?
H10E C10A H10F 109.5 . . ?
C15 C11A H11D 109.5 . . ?
C15 C11A H11E 109.5 . . ?
C15 C11A H11F 109.5 . . ?
H11D C11A H11E 109.5 . . ?
H11D C11A H11F 109.5 . . ?
H11E C11A H11F 109.5 . . ?
C018 C7 H7A 109.5 . . ?
C018 C7 H7B 109.5 . . ?
C018 C7 H7C 109.5 . . ?
H7A C7 H7B 109.5 . . ?
H7A C7 H7C 109.5 . . ?
H7B C7 H7C 109.5 . . ?
C018 C8 H8A 109.5 . . ?
C018 C8 H8B 109.5 . . ?
C018 C8 H8C 109.5 . . ?
H8A C8 H8B 109.5 . . ?
H8A C8 H8C 109.5 . . ?
H8B C8 H8C 109.5 . . ?
C018 C9 H9A 109.5 . . ?
C018 C9 H9B 109.5 . . ?
C018 C9 H9C 109.5 . . ?
H9A C9 H9B 109.5 . . ?
H9A C9 H9C 109.5 . . ?
H9B C9 H9C 109.5 . . ?
C012 C4 H4A 109.5 . . ?
C012 C4 H4B 109.5 . . ?
C012 C4 H4C 109.5 . . ?
H4A C4 H4B 109.5 . . ?
H4A C4 H4C 109.5 . . ?
H4B C4 H4C 109.5 . . ?
C012 C51 H51A 109.5 . . ?
C012 C51 H51B 109.5 . . ?
C012 C51 H51C 109.5 . . ?
H51A C51 H51B 109.5 . . ?
H51A C51 H51C 109.5 . . ?
H51B C51 H51C 109.5 . . ?
C012 C6 H6A 109.5 . . ?
C012 C6 H6B 109.5 . . ?
C012 C6 H6C 109.5 . . ?
H6A C6 H6B 109.5 . . ?
H6A C6 H6C 109.5 . . ?
H6B C6 H6C 109.5 . . ?
C018 C47 H47A 109.5 . . ?
C018 C47 H47B 109.5 . . ?
C018 C47 H47C 109.5 . . ?
H47A C47 H47B 109.5 . . ?
H47A C47 H47C 109.5 . . ?
H47B C47 H47C 109.5 . . ?
C018 C49 H49A 109.5 . . ?
C018 C49 H49B 109.5 . . ?
C018 C49 H49C 109.5 . . ?
H49A C49 H49B 109.5 . . ?
H49A C49 H49C 109.5 . . ?
H49B C49 H49C 109.5 . . ?
C018 C48 H48A 109.5 . . ?
C018 C48 H48B 109.5 . . ?
C018 C48 H48C 109.5 . . ?
H48A C48 H48B 109.5 . . ?
H48A C48 H48C 109.5 . . ?
H48B C48 H48C 109.5 . . ?
C40 C43 H43A 106.4 . . ?
C40 C43 H43B 104.2 . . ?
C40 C43 H43C 117.6 . . ?
H43A C43 H43B 109.4 . . ?
H43A C43 H43C 109.5 . . ?
H43B C43 H43C 109.5 . . ?
C40 C41 H41A 109.5 . . ?
C40 C41 H41B 109.5 . . ?
C40 C41 H41C 109.5 . . ?
H41A C41 H41B 109.5 . . ?
H41A C41 H41C 109.5 . . ?
H41B C41 H41C 109.5 . . ?
C40 C42 H42A 109.5 . . ?
C40 C42 H42B 109.5 . . ?
C40 C42 H42C 109.5 . . ?
H42A C42 H42B 109.5 . . ?
H42A C42 H42C 109.5 . . ?
H42B C42 H42C 109.5 . . ?

loop_
_geom_bond_atom_site_label_1
_geom_bond_atom_site_label_2
_geom_bond_distance
_geom_bond_site_symmetry_2
_geom_bond_publ_flag
Ag1 Ti1 3.3844(8) . ?
Ag1 S3 2.7079(13) . ?
Ag1 S1 2.7248(13) 3_566 ?
Ag1 O1 2.598(3) 3_566 ?
Ag1 O3 2.583(3) . ?
Ag2 Ti1 3.3635(9) . ?
Ag2 Ti1 3.3715(9) 3_566 ?
Ag2 S2 2.8060(15) . ?
Ag2 S4 2.7974(16) 3_566 ?
Ag2 O2 2.596(3) . ?
Ag2 O4 2.591(3) 3_566 ?
Ag2 O1 2.580(3) 3_566 ?
Ag2 O3 2.560(3) . ?
Ti1 O2 2.000(3) . ?
Ti1 O4 2.005(3) . ?
Ti1 O00A 1.807(2) . ?
Ti1 O1 1.999(3) . ?
Ti1 O3 2.011(3) . ?
Ti1 O5 1.8311(7) . ?
S3 C33 1.786(4) . ?
S3 C25 1.792(4) . ?
S1 C38 1.796(4) . ?
S1 C19 1.803(5) . ?
S2 C34 1.801(4) . ?
S2 C31 1.789(4) . ?
S4 C23 1.794(5) . ?
S4 C21 1.801(5) . ?
O2 C39 1.314(5) . ?
O4 C24 1.321(5) . ?
O00A C15 1.388(6) . ?
O1 C20 1.344(5) . ?
O3 C32 1.328(5) . ?
C33 C32 1.406(6) . ?
C33 C28 1.384(6) . ?
C39 C38 1.421(6) . ?
C39 C34 1.403(6) . ?
C38 C37 1.377(6) . ?
C32 C31 1.418(6) . ?
C19 C20 1.396(6) . ?
C19 C18 1.390(6) . ?
C25 C24 1.407(6) . ?
C25 C26 1.386(6) . ?
C20 C21 1.384(6) . ?
C34 C35 1.372(7) . ?
C28 H28 0.9500 . ?
C28 C29 1.389(6) . ?
C31 C30 1.366(6) . ?
C23 C22 1.403(7) . ?
C23 C24 1.400(6) . ?
C22 H22 0.9500 . ?
C22 C27 1.411(8) . ?
C30 H30 0.9500 . ?
C30 C29 1.401(6) . ?
C29 C40 1.532(7) . ?
C18 H18 0.9500 . ?
C18 C17 1.397(7) . ?
C26 H26 0.9500 . ?
C26 C27 1.397(7) . ?
C21 C16 1.394(6) . ?
C37 H37 0.9500 . ?
C37 C36 1.412(7) . ?
C27 C015 1.510(8) . ?
C16 H16 0.9500 . ?
C16 C17 1.374(7) . ?
C17 C012 1.538(7) . ?
C35 H35 0.9500 . ?
C35 C36 1.388(7) . ?
C36 C018 1.528(8) . ?
C012 C3 1.479(14) . ?
C012 C5 1.543(18) . ?
C012 C50 1.548(13) . ?
C012 C4 1.584(17) . ?
C012 C51 1.462(18) . ?
C012 C6 1.534(18) . ?
C15 C11 1.402(11) . ?
C15 C10 1.386(11) . ?
C15 C10A 1.396(15) . ?
C15 C11A 1.395(15) . ?
C40 C45 1.506(11) . ?
C40 C44 1.506(11) . ?
C40 C46 1.552(12) . ?
C40 C43 1.547(18) . ?
C40 C41 1.453(17) . ?
C40 C42 1.53(2) . ?
C015 C13 1.547(10) . ?
C015 C12 1.538(10) . ?
C015 C14 1.530(10) . ?
C13 H13A 0.9800 . ?
C13 H13B 0.9800 . ?
C13 H13C 0.9800 . ?
C12 H12A 0.9800 . ?
C12 H12B 0.9800 . ?
C12 H12C 0.9800 . ?
C018 C7 1.420(17) . ?
C018 C8 1.614(18) . ?
C018 C9 1.576(19) . ?
C018 C47 1.464(14) . ?
C018 C49 1.520(15) . ?
C018 C48 1.603(15) . ?
C3 H3A 0.9800 . ?
C3 H3B 0.9800 . ?
C3 H3C 0.9800 . ?
C45 H45A 0.9800 . ?
C45 H45B 0.9800 . ?
C45 H45C 0.9800 . ?
C5 H5A 0.9800 . ?
C5 H5B 0.9800 . ?
C5 H5C 0.9800 . ?
C50 H50A 0.9800 . ?
C50 H50B 0.9800 . ?
C50 H50C 0.9800 . ?
C44 H44A 0.9800 . ?
C44 H44B 0.9800 . ?
C44 H44C 0.9800 . ?
C14 H14A 0.9800 . ?
C14 H14B 0.9800 . ?
C14 H14C 0.9800 . ?
C46 H46A 0.9800 . ?
C46 H46B 0.9800 . ?
C46 H46C 0.9800 . ?
C11 H11A 0.9800 . ?
C11 H11B 0.9800 . ?
C11 H11C 0.9800 . ?
C10 H10A 0.9800 . ?
C10 H10B 0.9800 . ?
C10 H10C 0.9800 . ?
C10A H10D 0.9800 . ?
C10A H10E 0.9800 . ?
C10A H10F 0.9800 . ?
C11A H11D 0.9800 . ?
C11A H11E 0.9800 . ?
C11A H11F 0.9800 . ?
C7 H7A 0.9800 . ?
C7 H7B 0.9800 . ?
C7 H7C 0.9800 . ?
C8 H8A 0.9800 . ?
C8 H8B 0.9800 . ?
C8 H8C 0.9800 . ?
C9 H9A 0.9800 . ?
C9 H9B 0.9800 . ?
C9 H9C 0.9800 . ?
C4 H4A 0.9800 . ?
C4 H4B 0.9800 . ?
C4 H4C 0.9800 . ?
C51 H51A 0.9800 . ?
C51 H51B 0.9800 . ?
C51 H51C 0.9800 . ?
C6 H6A 0.9800 . ?
C6 H6B 0.9800 . ?
C6 H6C 0.9800 . ?
C47 H47A 0.9800 . ?
C47 H47B 0.9800 . ?
C47 H47C 0.9800 . ?
C49 H49A 0.9800 . ?
C49 H49B 0.9800 . ?
C49 H49C 0.9800 . ?
C48 H48A 0.9800 . ?
C48 H48B 0.9800 . ?
C48 H48C 0.9800 . ?
C43 H43A 0.9602 . ?
C43 H43B 0.9599 . ?
C43 H43C 0.9599 . ?
C41 H41A 0.9800 . ?
C41 H41B 0.9800 . ?
C41 H41C 0.9800 . ?
C42 H42A 0.9800 . ?
C42 H42B 0.9800 . ?
C42 H42C 0.9800 . ?

loop_
_geom_torsion_atom_site_label_1
_geom_torsion_atom_site_label_2
_geom_torsion_atom_site_label_3
_geom_torsion_atom_site_label_4
_geom_torsion
_geom_torsion_site_symmetry_1
_geom_torsion_site_symmetry_2
_geom_torsion_site_symmetry_3
_geom_torsion_site_symmetry_4
_geom_torsion_publ_flag
Ag1 S3 C33 C32 -19.0(3) . . . . ?
Ag1 S3 C33 C28 158.9(3) . . . . ?
Ag1 S3 C25 C24 17.0(3) . . . . ?
Ag1 S3 C25 C26 -160.3(3) . . . . ?
Ag1 S1 C38 C39 18.3(4) 3_566 . . . ?
Ag1 S1 C38 C37 -158.1(4) 3_566 . . . ?
Ag1 S1 C19 C20 -19.3(4) 3_566 . . . ?
Ag1 S1 C19 C18 156.2(3) 3_566 . . . ?
Ag1 O1 C20 C19 24.9(5) 3_566 . . . ?
Ag1 O1 C20 C21 -153.2(3) 3_566 . . . ?
Ag1 O3 C32 C33 24.2(4) . . . . ?
Ag1 O3 C32 C31 -154.3(3) . . . . ?
Ag2 S2 C34 C39 -16.5(4) . . . . ?
Ag2 S2 C34 C35 158.1(4) . . . . ?
Ag2 S2 C31 C32 18.7(3) . . . . ?
Ag2 S2 C31 C30 -158.2(3) . . . . ?
Ag2 S4 C23 C22 159.8(3) 3_566 . . . ?
Ag2 S4 C23 C24 -15.1(4) 3_566 . . . ?
Ag2 S4 C21 C20 19.1(4) 3_566 . . . ?
Ag2 S4 C21 C16 -156.1(4) 3_566 . . . ?
Ag2 O2 C39 C38 -152.2(3) . . . . ?
Ag2 O2 C39 C34 27.5(5) . . . . ?
Ag2 O4 C24 C25 -152.8(3) 3_566 . . . ?
Ag2 O4 C24 C23 27.4(5) 3_566 . . . ?
Ag2 O1 C20 C19 150.9(3) 3_566 . . . ?
Ag2 O1 C20 C21 -27.2(5) 3_566 . . . ?
Ag2 O3 C32 C33 151.7(3) . . . . ?
Ag2 O3 C32 C31 -26.8(4) . . . . ?
Ti1 O2 C39 C38 90.9(4) . . . . ?
Ti1 O2 C39 C34 -89.4(4) . . . . ?
Ti1 O4 C24 C25 90.5(4) . . . . ?
Ti1 O4 C24 C23 -89.3(4) . . . . ?
Ti1 O1 C20 C19 -91.6(4) . . . . ?
Ti1 O1 C20 C21 90.3(4) . . . . ?
Ti1 O3 C32 C33 -91.4(4) . . . . ?
Ti1 O3 C32 C31 90.1(4) . . . . ?
S3 C33 C32 O3 -1.1(5) . . . . ?
S3 C33 C32 C31 177.5(3) . . . . ?
S3 C33 C28 C29 -177.9(4) . . . . ?
S3 C25 C24 O4 2.6(5) . . . . ?
S3 C25 C24 C23 -177.6(3) . . . . ?
S3 C25 C26 C27 177.6(4) . . . . ?
S1 C38 C37 C36 175.5(4) . . . . ?
S1 C19 C20 O1 -1.3(5) . . . . ?
S1 C19 C20 C21 176.9(3) . . . . ?
S1 C19 C18 C17 -176.0(4) . . . . ?
S2 C34 C35 C36 -173.0(4) . . . . ?
S2 C31 C30 C29 177.3(4) . . . . ?
S4 C23 C22 C27 -174.8(4) . . . . ?
S4 C23 C24 O4 -5.1(5) . . . . ?
S4 C23 C24 C25 175.1(3) . . . . ?
S4 C21 C16 C17 174.9(4) . . . . ?
O2 C39 C38 S1 2.2(5) . . . . ?
O2 C39 C38 C37 178.5(4) . . . . ?
O2 C39 C34 S2 -4.3(5) . . . . ?
O2 C39 C34 C35 -178.8(4) . . . . ?
O1 C20 C21 S4 2.0(6) . . . . ?
O1 C20 C21 C16 177.1(4) . . . . ?
O3 C32 C31 S2 1.9(5) . . . . ?
O3 C32 C31 C30 178.7(4) . . . . ?
C33 S3 C25 C24 -89.2(3) . . . . ?
C33 S3 C25 C26 93.5(4) . . . . ?
C33 C32 C31 S2 -176.6(3) . . . . ?
C33 C32 C31 C30 0.2(6) . . . . ?
C33 C28 C29 C30 0.6(7) . . . . ?
C33 C28 C29 C40 179.9(5) . . . . ?
C39 C38 C37 C36 -1.0(7) . . . . ?
C39 C34 C35 C36 1.6(8) . . . . ?
C38 S1 C19 C20 87.5(4) . . . . ?
C38 S1 C19 C18 -96.9(4) . . . . ?
C38 C39 C34 S2 175.5(3) . . . . ?
C38 C39 C34 C35 0.9(6) . . . . ?
C38 C37 C36 C35 3.3(8) . . . . ?
C38 C37 C36 C018 179.9(6) . . . . ?
C32 C33 C28 C29 0.0(7) . . . . ?
C32 C31 C30 C29 0.5(7) . . . . ?
C19 S1 C38 C39 -88.1(4) . . . . ?
C19 S1 C38 C37 95.4(4) . . . . ?
C19 C20 C21 S4 -176.1(3) . . . . ?
C19 C20 C21 C16 -1.0(6) . . . . ?
C19 C18 C17 C16 -0.8(7) . . . . ?
C19 C18 C17 C012 -178.8(5) . . . . ?
C25 S3 C33 C32 87.6(4) . . . . ?
C25 S3 C33 C28 -94.5(4) . . . . ?
C25 C26 C27 C22 -0.1(7) . . . . ?
C25 C26 C27 C015 178.5(5) . . . . ?
C20 C19 C18 C17 -0.5(7) . . . . ?
C20 C21 C16 C17 -0.2(7) . . . . ?
C34 S2 C31 C32 -87.0(3) . . . . ?
C34 S2 C31 C30 96.2(4) . . . . ?
C34 C39 C38 S1 -177.6(3) . . . . ?
C34 C39 C38 C37 -1.2(6) . . . . ?
C34 C35 C36 C37 -3.7(8) . . . . ?
C34 C35 C36 C018 179.8(6) . . . . ?
C28 C33 C32 O3 -179.0(4) . . . . ?
C28 C33 C32 C31 -0.5(6) . . . . ?
C28 C29 C40 C45 134.9(8) . . . . ?
C28 C29 C40 C44 9.3(11) . . . . ?
C28 C29 C40 C46 -110.9(8) . . . . ?
C28 C29 C40 C43 50.3(16) . . . . ?
C28 C29 C40 C41 155.5(15) . . . . ?
C28 C29 C40 C42 -47(2) . . . . ?
C31 S2 C34 C39 88.3(4) . . . . ?
C31 S2 C34 C35 -97.1(4) . . . . ?
C31 C30 C29 C28 -0.9(7) . . . . ?
C31 C30 C29 C40 179.8(5) . . . . ?
C23 S4 C21 C20 -86.5(4) . . . . ?
C23 S4 C21 C16 98.3(4) . . . . ?
C23 C22 C27 C26 -0.2(7) . . . . ?
C23 C22 C27 C015 -178.8(5) . . . . ?
C22 C23 C24 O4 180.0(4) . . . . ?
C22 C23 C24 C25 0.2(6) . . . . ?
C22 C27 C015 C13 -176.2(6) . . . . ?
C22 C27 C015 C12 64.4(8) . . . . ?
C22 C27 C015 C14 -56.6(8) . . . . ?
C24 C25 C26 C27 0.4(6) . . . . ?
C24 C23 C22 C27 0.1(7) . . . . ?
C30 C29 C40 C45 -45.8(10) . . . . ?
C30 C29 C40 C44 -171.4(8) . . . . ?
C30 C29 C40 C46 68.4(9) . . . . ?
C30 C29 C40 C43 -130.4(15) . . . . ?
C30 C29 C40 C41 -25.2(17) . . . . ?
C30 C29 C40 C42 133(2) . . . . ?
C18 C19 C20 O1 -176.8(4) . . . . ?
C18 C19 C20 C21 1.4(6) . . . . ?
C18 C17 C012 C3 104.5(13) . . . . ?
C18 C17 C012 C5 -22.7(12) . . . . ?
C18 C17 C012 C50 -137.3(9) . . . . ?
C18 C17 C012 C4 63.4(14) . . . . ?
C18 C17 C012 C51 -171.3(15) . . . . ?
C18 C17 C012 C6 -46.5(12) . . . . ?
C26 C25 C24 O4 179.8(4) . . . . ?
C26 C25 C24 C23 -0.4(6) . . . . ?
C26 C27 C015 C13 5.3(8) . . . . ?
C26 C27 C015 C12 -114.1(7) . . . . ?
C26 C27 C015 C14 124.9(7) . . . . ?
C21 S4 C23 C22 -95.0(4) . . . . ?
C21 S4 C23 C24 90.1(4) . . . . ?
C21 C16 C17 C18 1.1(7) . . . . ?
C21 C16 C17 C012 179.2(5) . . . . ?
C37 C36 C018 C7 172.6(16) . . . . ?
C37 C36 C018 C8 45.6(14) . . . . ?
C37 C36 C018 C9 -57.1(16) . . . . ?
C37 C36 C018 C47 -113.0(10) . . . . ?
C37 C36 C018 C49 13.6(13) . . . . ?
C37 C36 C018 C48 136.3(9) . . . . ?
C16 C17 C012 C3 -73.5(13) . . . . ?
C16 C17 C012 C5 159.3(11) . . . . ?
C16 C17 C012 C50 44.7(10) . . . . ?
C16 C17 C012 C4 -114.5(13) . . . . ?
C16 C17 C012 C51 10.7(17) . . . . ?
C16 C17 C012 C6 135.5(12) . . . . ?
C35 C36 C018 C7 -11.0(19) . . . . ?
C35 C36 C018 C8 -138.0(12) . . . . ?
C35 C36 C018 C9 119.3(15) . . . . ?
C35 C36 C018 C47 63.4(12) . . . . ?
C35 C36 C018 C49 -170.0(11) . . . . ?
C35 C36 C018 C48 -47.3(11) . . . . ?

loop_
_smtbx_masks_void_nr
_smtbx_masks_void_average_x
_smtbx_masks_void_average_y
_smtbx_masks_void_average_z
_smtbx_masks_void_volume
_smtbx_masks_void_count_electrons
_smtbx_masks_void_content
1 0.056 0.000 0.438 7.3 0.0 ?
2 -0.056 0.000 0.563 7.3 0.0 ?
3 -0.056 0.500 0.062 7.3 0.0 ?
4 0.056 0.500 0.937 7.3 0.0 ?
5 0.483 0.781 0.377 243.6 29.2 '1 C3H7OH'
6 0.483 0.719 0.877 243.6 29.4 '1 C3H7OH'
7 0.517 0.219 0.623 243.6 29.4 '1 C3H7OH'
8 0.517 0.281 0.123 243.6 29.2 '1 C3H7OH'
